data_4506668
loop_
_publ_author_name
'Gotthardt, Jan M.'
'White, Keith F.'
'Abrahams, Brendan F.'
'Ritchie, Chris'
'Boskovic, Colette'

_publ_section_title
;
 Fluorite Topology in Lanthanoid Coordination Polymers with Di- and
 Trimetallic Building Blocks
;
_journal_issue 9
_journal_name_full 'Crystal Growth &amp; Design'
_journal_page_first 4425
_journal_paper_doi 10.1021/cg3006103
_journal_volume 12
_journal_year 2012
_chemical_formula_sum 'C37 H46 Eu N3 O15 Si'
_chemical_formula_weight 952.82
_chemical_name_systematic
; 
 ? 
;
_space_group_IT_number 2
_symmetry_cell_setting triclinic
_symmetry_space_group_name_Hall '-P 1'
_symmetry_space_group_name_H-M 'P -1'
_atom_sites_solution_hydrogens geom
_atom_sites_solution_primary direct
_atom_sites_solution_secondary difmap
_audit_creation_method SHELXL-97
_cell_angle_alpha 60.847(5)
_cell_angle_beta 70.791(4)
_cell_angle_gamma 76.205(4)
_cell_formula_units_Z 2
_cell_length_a 12.6184(5)
_cell_length_b 14.0225(7)
_cell_length_c 14.1886(6)
_cell_measurement_reflns_used 5696
_cell_measurement_temperature 130(2)
_cell_measurement_theta_max 73.6503
_cell_measurement_theta_min 3.6242
_cell_volume 2061.13(19)
_computing_cell_refinement
;
CrysAlisPro, Agilent Technologies,
Version 1.171.35.19 (release 27-10-2011 CrysAlis171 .NET)
(compiled Oct 27 2011,15:02:11)
;
_computing_data_collection
;
CrysAlisPro, Agilent Technologies,
Version 1.171.35.19 (release 27-10-2011 CrysAlis171 .NET)
(compiled Oct 27 2011,15:02:11)
;
_computing_data_reduction
;
CrysAlisPro, Agilent Technologies,
Version 1.171.35.19 (release 27-10-2011 CrysAlis171 .NET)
(compiled Oct 27 2011,15:02:11)
;
_computing_structure_refinement 'SHELXL-97 (Sheldrick, 1997)'
_computing_structure_solution 'SHELXS-97 (Sheldrick, 1990)'
_diffrn_ambient_temperature 130(2)
_diffrn_detector_area_resol_mean 10.2273
_diffrn_measured_fraction_theta_full 0.968
_diffrn_measured_fraction_theta_max 0.968
_diffrn_measurement_device_type 'SuperNova (Cu) X-ray Source'
_diffrn_measurement_method 'omega scans'
_diffrn_radiation_monochromator graphite
_diffrn_radiation_source 'fine-focus sealed tube'
_diffrn_radiation_type CuK\a
_diffrn_radiation_wavelength 1.54184
_diffrn_reflns_av_R_equivalents 0.0358
_diffrn_reflns_av_sigmaI/netI 0.0484
_diffrn_reflns_limit_h_max 15
_diffrn_reflns_limit_h_min -12
_diffrn_reflns_limit_k_max 17
_diffrn_reflns_limit_k_min -17
_diffrn_reflns_limit_l_max 17
_diffrn_reflns_limit_l_min -16
_diffrn_reflns_number 14450
_diffrn_reflns_theta_full 73.93
_diffrn_reflns_theta_max 73.93
_diffrn_reflns_theta_min 3.63
_exptl_absorpt_coefficient_mu 11.780
_exptl_absorpt_correction_T_max 1.00000
_exptl_absorpt_correction_T_min 0.44882
_exptl_absorpt_correction_type multi-scan
_exptl_absorpt_process_details
;
CrysAlisPro, Agilent Technologies,
Version 1.171.35.19 (release 27-10-2011 CrysAlis171 .NET)
(compiled Oct 27 2011,15:02:11)
Empirical absorption correction using spherical harmonics,
 implemented in SCALE3 ABSPACK scaling algorithm.
;
_exptl_crystal_colour Colourless
_exptl_crystal_density_diffrn 1.535
_exptl_crystal_density_method 'not measured'
_exptl_crystal_description Plate
_exptl_crystal_F_000 972
_exptl_crystal_size_max 0.4
_exptl_crystal_size_mid 0.3
_exptl_crystal_size_min 0.07
_refine_diff_density_max 0.984
_refine_diff_density_min -0.706
_refine_diff_density_rms 0.097
_refine_ls_extinction_method none
_refine_ls_goodness_of_fit_ref 1.062
_refine_ls_hydrogen_treatment constr
_refine_ls_matrix_type full
_refine_ls_number_parameters 512
_refine_ls_number_reflns 8106
_refine_ls_number_restraints 319
_refine_ls_restrained_S_all 1.040
_refine_ls_R_factor_all 0.0441
_refine_ls_R_factor_gt 0.0402
_refine_ls_shift/su_max 0.001
_refine_ls_shift/su_mean 0.000
_refine_ls_structure_factor_coef Fsqd
_refine_ls_weighting_details 'calc w=1/[\s^2^(Fo^2^)+(0.0665P)^2^+0.7866P] where P=(Fo^2^+2Fc^2^)/3'
_refine_ls_weighting_scheme calc
_refine_ls_wR_factor_gt 0.1086
_refine_ls_wR_factor_ref 0.1128
_reflns_number_gt 7539
_reflns_number_total 8106
_reflns_threshold_expression >2sigma(I)
_cod_data_source_file cg3006103_si_002.cif
_cod_data_source_block shelxl
_cod_depositor_comments
;
The following automatic conversions were performed:

'_symmetry_cell_setting' value 'Triclinic' changed to 'triclinic'
according to /home/saulius/struct/CIF-dictionaries/cif_core.dic
dictionary named 'cif_core.dic' version 2.4.2 from 2011-04-26.

Automatic conversion script
Id: cif_fix_values 1891 2012-01-12 08:04:46Z andrius 
;
_cod_original_cell_volume 2061.13(16)
_cod_original_sg_symbol_H-M P-1
_cod_database_code 4506668

loop_
_symmetry_equiv_pos_as_xyz
'x, y, z'
'-x, -y, -z'

loop_
_atom_site_label
_atom_site_type_symbol
_atom_site_fract_x
_atom_site_fract_y
_atom_site_fract_z
_atom_site_U_iso_or_equiv
_atom_site_adp_type
_atom_site_occupancy
_atom_site_symmetry_multiplicity
_atom_site_calc_flag
_atom_site_refinement_flags
_atom_site_disorder_assembly
_atom_site_disorder_group
O6 O 0.8122(2) 0.7317(2) 0.1702(2) 0.0275(5) Uani 1 1 d U . .
O2 O 0.8343(2) 0.6013(2) 0.5041(2) 0.0309(6) Uani 1 1 d U . .
O3 O 0.6919(2) 0.4519(2) 0.5060(2) 0.0306(6) Uani 1 1 d U . .
O4 O 0.7877(2) 0.3916(2) 0.3816(2) 0.0298(6) Uani 1 1 d U . .
O1 O 0.7159(2) 0.7010(2) 0.3995(2) 0.0321(6) Uani 1 1 d U . .
O5 O 0.6886(2) 0.6092(2) 0.2569(2) 0.0287(6) Uani 1 1 d U . .
O7 O 1.0027(3) 0.6568(3) 0.2883(3) 0.0440(8) Uani 1 1 d U . .
O8 O 0.9614(3) 0.5244(3) 0.1973(3) 0.0474(8) Uani 1 1 d U . .
C12 C 0.6461(3) 0.0941(3) 0.5676(3) 0.0282(8) Uani 1 1 d U . .
H12 H 0.6661 0.0422 0.5404 0.034 Uiso 1 1 calc R . .
C3 C 0.7454(3) 0.7188(3) 0.6365(3) 0.0291(8) Uani 1 1 d U . .
H3 H 0.8111 0.6727 0.6483 0.035 Uiso 1 1 calc R . .
C6 C 0.6937(3) 0.7740(3) 0.7009(3) 0.0295(8) Uani 1 1 d U . .
H6 H 0.7263 0.7656 0.7548 0.035 Uiso 1 1 calc R . .
C4 C 0.5996(3) 0.7997(3) 0.5381(3) 0.0303(8) Uani 1 1 d U . .
H4 H 0.5682 0.8091 0.4829 0.036 Uiso 1 1 calc R . .
C2 C 0.6987(3) 0.7323(3) 0.5542(3) 0.0254(7) Uani 1 1 d U . .
C8 C 0.7144(3) 0.3796(3) 0.4722(3) 0.0268(8) Uani 1 1 d U A .
C9 C 0.6596(3) 0.2743(3) 0.5401(3) 0.0263(8) Uani 1 1 d U . .
C5 C 0.5474(3) 0.8531(3) 0.6044(3) 0.0303(8) Uani 1 1 d U . .
H5 H 0.4802 0.8971 0.5940 0.036 Uiso 1 1 calc R A .
C1 C 0.7526(3) 0.6759(3) 0.4815(3) 0.0259(7) Uani 1 1 d U A .
C10 C 0.5849(3) 0.2517(3) 0.6445(3) 0.0288(8) Uani 1 1 d U . .
H10 H 0.5636 0.3048 0.6703 0.035 Uiso 1 1 calc R . .
C7 C 0.5935(3) 0.8424(3) 0.6865(3) 0.0239(7) Uani 1 1 d U . .
C11 C 0.6886(4) 0.1954(3) 0.5019(3) 0.0310(8) Uani 1 1 d U . .
H11 H 0.7369 0.2105 0.4317 0.037 Uiso 1 1 calc R . .
Si1 Si 0.52730(8) -0.07294(8) 0.76425(8) 0.02245(19) Uani 1 1 d U . .
C14 C 0.5742(3) 0.0681(3) 0.6735(3) 0.0243(7) Uani 1 1 d U . .
C13 C 0.5427(3) 0.1506(3) 0.7094(3) 0.0275(8) Uani 1 1 d U . .
H13 H 0.4923 0.1368 0.7784 0.033 Uiso 1 1 calc R A .
C23 C 0.5792(3) -0.1366(3) 0.8939(3) 0.0246(7) Uani 1 1 d U . .
C22 C 0.6473(3) 0.9155(3) -0.0893(3) 0.0302(8) Uani 1 1 d U . .
H22 H 0.6625 0.9872 -0.1407 0.036 Uiso 1 1 calc R . .
C15 C 0.3711(3) -0.0747(3) 0.8033(3) 0.0253(7) Uani 1 1 d U . .
C19 C 0.1390(3) -0.0917(3) 0.8902(3) 0.0312(8) Uani 1 1 d U . .
C24 C 0.5556(4) 0.7570(3) -0.0253(3) 0.0325(9) Uani 1 1 d U . .
H24 H 0.5097 0.7205 -0.0342 0.039 Uiso 1 1 calc R . .
C17 C 0.2956(4) 0.0190(3) 0.7939(4) 0.0322(8) Uani 1 1 d U . .
H17 H 0.3226 0.0875 0.7584 0.039 Uiso 1 1 calc R . .
C16 C 0.3269(4) -0.1750(3) 0.8516(4) 0.0336(9) Uani 1 1 d U . .
H16 H 0.3755 -0.2370 0.8539 0.040 Uiso 1 1 calc R . .
C18 C 0.2129(4) -0.1844(4) 0.8959(4) 0.0364(9) Uani 1 1 d U . .
H18 H 0.1854 -0.2525 0.9295 0.044 Uiso 1 1 calc R . .
C25 C 0.5993(4) 0.7042(3) 0.0681(3) 0.0317(8) Uani 1 1 d U . .
H25 H 0.5810 0.6340 0.1219 0.038 Uiso 1 1 calc R . .
C26 C 0.6933(3) 0.8629(3) 0.0027(3) 0.0299(8) Uani 1 1 d U . .
H26 H 0.7395 0.8992 0.0115 0.036 Uiso 1 1 calc R . .
C20 C 0.1805(3) 0.0096(3) 0.8376(4) 0.0336(9) Uani 1 1 d U . .
H20 H 0.1309 0.0720 0.8315 0.040 Uiso 1 1 calc R . .
C21 C 0.0159(4) -0.1012(4) 0.9443(4) 0.0343(9) Uani 1 1 d U . .
O9 O 0.9680(2) 0.4171(2) 0.4463(3) 0.0365(7) Uani 1 1 d U . .
O10 O -0.0055(3) -0.2042(3) 1.0165(3) 0.0454(8) Uani 1 1 d U . .
O11 O -0.0551(3) -0.0244(3) 0.9253(3) 0.0474(8) Uani 1 1 d U . .
C27 C 0.6704(3) 0.7571(3) 0.0808(3) 0.0236(7) Uani 1 1 d U . .
C28 C 0.7257(3) 0.6962(3) 0.1751(3) 0.0245(7) Uani 1 1 d U A .
O100 O 0.4996(3) 0.4852(3) 0.3513(3) 0.0472(8) Uani 1 1 d U . .
N1 N 1.1779(3) 0.7158(3) 0.2080(3) 0.0395(8) Uani 1 1 d U . .
C100 C 1.0671(4) 0.7302(4) 0.2337(4) 0.0418(10) Uani 1 1 d U . .
H100 H 1.0343 0.8022 0.2085 0.050 Uiso 1 1 calc R . .
C101 C 1.2376(5) 0.6074(5) 0.2438(6) 0.0661(16) Uani 1 1 d U . .
H10A H 1.3173 0.6135 0.2172 0.099 Uiso 1 1 calc R . .
H10B H 1.2174 0.5675 0.2143 0.099 Uiso 1 1 calc R . .
H10C H 1.2178 0.5693 0.3238 0.099 Uiso 1 1 calc R . .
O101 O 0.5044(5) 0.4194(4) 0.2026(4) 0.0617(15) Uani 0.75 1 d PU . .
C102 C 1.2461(5) 0.8080(5) 0.1473(5) 0.0543(13) Uani 1 1 d U . .
H10D H 1.3245 0.7814 0.1364 0.081 Uiso 1 1 calc R . .
H10E H 1.2294 0.8490 0.1892 0.081 Uiso 1 1 calc R . .
H10F H 1.2293 0.8545 0.0762 0.081 Uiso 1 1 calc R . .
N3 N 1.0783(6) 0.4265(6) 0.1115(5) 0.087(2) Uani 1 1 d U A 2
C107 C 1.1679(7) 0.4952(7) 0.0583(7) 0.091(2) Uani 1 1 d U A 2
H10M H 1.2279 0.4680 0.0125 0.136 Uiso 1 1 calc R A 2
H10N H 1.1954 0.4953 0.1139 0.136 Uiso 1 1 calc R A 2
H10O H 1.1410 0.5686 0.0128 0.136 Uiso 1 1 calc R A 2
C106 C 0.9822(7) 0.4473(7) 0.1801(7) 0.081(2) Uani 1 1 d U A 2
H106 H 0.9288 0.3968 0.2162 0.097 Uiso 1 1 calc R A 2
C108 C 1.0867(9) 0.3341(9) 0.0900(8) 0.109(3) Uani 1 1 d U A 2
H10P H 1.1582 0.3295 0.0396 0.163 Uiso 1 1 calc R A 2
H10Q H 1.0271 0.3433 0.0573 0.163 Uiso 1 1 calc R A 2
H10R H 1.0804 0.2679 0.1588 0.163 Uiso 1 1 calc R A 2
O103 O 0.7468(6) 0.3669(6) 0.2096(5) 0.0782(18) Uani 0.75 1 d PU B 2
O104 O 0.5837(9) 0.4643(9) 0.9772(9) 0.084(3) Uiso 0.50 1 d P C 2
C50 C 1.0005(11) 0.1456(10) 0.5772(10) 0.082(3) Uiso 0.680(12) 1 d P D 1
H50 H 1.0697 0.1730 0.5340 0.099 Uiso 0.680(12) 1 calc PR D 1
C52 C 1.0963(14) -0.0455(15) 0.6261(14) 0.118(5) Uiso 0.680(12) 1 d P D 1
H52A H 1.1595 -0.0026 0.5822 0.177 Uiso 0.680(12) 1 calc PR D 1
H52B H 1.0919 -0.0891 0.5926 0.177 Uiso 0.680(12) 1 calc PR D 1
H52C H 1.1058 -0.0926 0.7001 0.177 Uiso 0.680(12) 1 calc PR D 1
C53 C 0.8930(9) -0.0166(9) 0.6902(9) 0.075(3) Uiso 0.680(12) 1 d P D 1
H53A H 0.8343 0.0423 0.6851 0.112 Uiso 0.680(12) 1 calc PR D 1
H53B H 0.8938 -0.0625 0.7670 0.112 Uiso 0.680(12) 1 calc PR D 1
H53C H 0.8795 -0.0592 0.6597 0.112 Uiso 0.680(12) 1 calc PR D 1
C50' C 0.9174(16) 0.1026(16) 0.6299(16) 0.056(5) Uiso 0.320(12) 1 d P D 2
H50' H 0.8448 0.0811 0.6662 0.068 Uiso 0.320(12) 1 calc PR D 2
C53' C 0.959(2) -0.092(2) 0.693(2) 0.093(9) Uiso 0.320(12) 1 d P D 2
H53D H 1.0249 -0.1426 0.6879 0.140 Uiso 0.320(12) 1 calc PR D 2
H53E H 0.9078 -0.0968 0.6588 0.140 Uiso 0.320(12) 1 calc PR D 2
H53F H 0.9236 -0.1096 0.7696 0.140 Uiso 0.320(12) 1 calc PR D 2
C52' C 1.112(3) 0.032(3) 0.586(3) 0.105(10) Uiso 0.320(12) 1 d P D 2
H52D H 1.1496 -0.0398 0.6005 0.157 Uiso 0.320(12) 1 calc PR D 2
H52E H 1.1397 0.0633 0.6197 0.157 Uiso 0.320(12) 1 calc PR D 2
H52F H 1.1271 0.0780 0.5070 0.157 Uiso 0.320(12) 1 calc PR D 2
N2 N 0.9951(5) 0.0257(5) 0.6314(5) 0.0685(14) Uani 1 1 d DU . .
O50 O 0.9255(5) 0.2049(5) 0.5854(5) 0.069(2) Uiso 0.801(15) 1 d PD . .
Eu1 Eu 0.841741(17) 0.564842(16) 0.347723(17) 0.02257(8) Uani 1 1 d U A 2

loop_
_atom_site_aniso_label
_atom_site_aniso_U_11
_atom_site_aniso_U_22
_atom_site_aniso_U_33
_atom_site_aniso_U_23
_atom_site_aniso_U_13
_atom_site_aniso_U_12
O6 0.0260(13) 0.0283(14) 0.0267(13) -0.0084(11) -0.0060(11) -0.0099(11)
O2 0.0293(14) 0.0254(14) 0.0424(15) -0.0160(12) -0.0164(12) 0.0025(11)
O3 0.0336(14) 0.0241(13) 0.0315(14) -0.0101(11) -0.0052(12) -0.0077(11)
O4 0.0338(14) 0.0241(13) 0.0301(13) -0.0104(11) -0.0062(11) -0.0067(11)
O1 0.0375(15) 0.0296(14) 0.0335(14) -0.0159(12) -0.0166(12) 0.0047(12)
O5 0.0316(14) 0.0238(13) 0.0263(13) -0.0035(11) -0.0102(11) -0.0083(11)
O7 0.0380(17) 0.0430(18) 0.0462(18) -0.0076(15) -0.0127(14) -0.0208(14)
O8 0.050(2) 0.0363(17) 0.0504(19) -0.0236(16) 0.0013(16) -0.0042(15)
C12 0.032(2) 0.0201(18) 0.0305(19) -0.0090(15) -0.0077(16) -0.0045(15)
C3 0.0255(18) 0.0262(19) 0.039(2) -0.0155(17) -0.0136(16) 0.0029(15)
C6 0.030(2) 0.031(2) 0.032(2) -0.0135(17) -0.0137(16) -0.0035(16)
C4 0.034(2) 0.029(2) 0.0308(19) -0.0136(16) -0.0152(17) 0.0035(16)
C2 0.0287(18) 0.0168(17) 0.0271(18) -0.0056(14) -0.0089(15) -0.0027(14)
C8 0.0259(18) 0.0231(18) 0.0297(19) -0.0072(15) -0.0112(15) -0.0036(14)
C9 0.0281(18) 0.0202(18) 0.0283(18) -0.0050(15) -0.0120(15) -0.0046(14)
C5 0.0306(19) 0.028(2) 0.033(2) -0.0127(17) -0.0137(16) 0.0023(16)
C1 0.0262(18) 0.0164(16) 0.035(2) -0.0089(15) -0.0122(15) -0.0015(14)
C10 0.033(2) 0.0206(18) 0.0331(19) -0.0116(16) -0.0085(16) -0.0037(15)
C7 0.0281(18) 0.0198(17) 0.0220(16) -0.0060(14) -0.0083(14) -0.0038(14)
C11 0.036(2) 0.0250(19) 0.0294(19) -0.0094(16) -0.0070(16) -0.0062(16)
Si1 0.0252(5) 0.0175(4) 0.0237(4) -0.0066(4) -0.0073(4) -0.0044(4)
C14 0.0230(17) 0.0176(17) 0.0283(18) -0.0055(14) -0.0078(14) -0.0038(14)
C13 0.0301(19) 0.0211(18) 0.0264(18) -0.0075(15) -0.0053(15) -0.0034(15)
C23 0.0270(18) 0.0219(17) 0.0222(16) -0.0069(14) -0.0061(14) -0.0042(14)
C22 0.037(2) 0.0207(18) 0.0291(19) -0.0040(15) -0.0110(16) -0.0080(16)
C15 0.0263(18) 0.0223(18) 0.0257(17) -0.0078(15) -0.0061(14) -0.0066(14)
C19 0.0268(19) 0.030(2) 0.034(2) -0.0116(17) -0.0056(16) -0.0052(16)
C24 0.039(2) 0.0253(19) 0.033(2) -0.0047(16) -0.0153(18) -0.0135(17)
C17 0.033(2) 0.0250(19) 0.036(2) -0.0112(17) -0.0065(17) -0.0070(16)
C16 0.035(2) 0.0211(19) 0.042(2) -0.0124(17) -0.0086(18) -0.0037(16)
C18 0.035(2) 0.026(2) 0.044(2) -0.0110(18) -0.0074(18) -0.0102(17)
C25 0.038(2) 0.0252(19) 0.0263(19) -0.0010(16) -0.0096(16) -0.0147(16)
C26 0.034(2) 0.0250(19) 0.033(2) -0.0094(16) -0.0118(17) -0.0081(16)
C20 0.0261(19) 0.028(2) 0.042(2) -0.0142(18) -0.0077(17) -0.0010(16)
C21 0.034(2) 0.034(2) 0.035(2) -0.0133(18) -0.0082(17) -0.0065(18)
O9 0.0343(15) 0.0287(15) 0.0467(17) -0.0117(13) -0.0214(14) 0.0013(12)
O10 0.0346(16) 0.0359(17) 0.0473(19) -0.0069(15) -0.0013(14) -0.0107(13)
O11 0.0299(16) 0.0369(18) 0.063(2) -0.0137(16) -0.0083(15) -0.0058(14)
C27 0.0250(17) 0.0229(18) 0.0208(16) -0.0078(14) -0.0068(14) -0.0014(14)
C28 0.0233(17) 0.0247(18) 0.0257(17) -0.0109(15) -0.0060(14) -0.0037(14)
O100 0.0412(18) 0.047(2) 0.054(2) -0.0244(17) -0.0046(15) -0.0117(15)
N1 0.0307(18) 0.040(2) 0.042(2) -0.0113(17) -0.0104(16) -0.0081(16)
C100 0.038(2) 0.042(3) 0.047(3) -0.017(2) -0.016(2) -0.005(2)
C101 0.061(4) 0.047(3) 0.075(4) -0.017(3) -0.021(3) 0.004(3)
O101 0.088(4) 0.054(3) 0.044(3) -0.022(2) 0.008(3) -0.042(3)
C102 0.044(3) 0.055(3) 0.062(3) -0.016(3) -0.016(2) -0.019(2)
N3 0.088(4) 0.099(5) 0.065(3) -0.046(4) -0.019(3) 0.029(4)
C107 0.094(6) 0.079(5) 0.091(6) -0.042(5) -0.008(5) -0.003(4)
C106 0.073(5) 0.099(6) 0.079(5) -0.052(4) -0.014(4) -0.001(4)
C108 0.114(7) 0.121(8) 0.109(7) -0.078(6) -0.013(6) 0.001(6)
O103 0.100(5) 0.097(5) 0.064(3) -0.052(4) -0.018(3) -0.021(4)
N2 0.057(3) 0.071(4) 0.068(3) -0.028(3) -0.012(3) -0.001(3)
Eu1 0.02266(12) 0.01822(12) 0.02585(12) -0.00749(9) -0.00783(8) -0.00305(8)

loop_
_atom_type_symbol
_atom_type_description
_atom_type_scat_dispersion_real
_atom_type_scat_dispersion_imag
_atom_type_scat_source
C C 0.0181 0.0091 'International Tables Vol C Tables 4.2.6.8 and 6.1.1.4'
N N 0.0311 0.0180 'International Tables Vol C Tables 4.2.6.8 and 6.1.1.4'
O O 0.0492 0.0322 'International Tables Vol C Tables 4.2.6.8 and 6.1.1.4'
Eu Eu -8.9294 11.1857 'International Tables Vol C Tables 4.2.6.8 and 6.1.1.4'
Si Si 0.2541 0.3302 'International Tables Vol C Tables 4.2.6.8 and 6.1.1.4'
H H 0.0000 0.0000 'International Tables Vol C Tables 4.2.6.8 and 6.1.1.4'

loop_
_geom_angle_atom_site_label_1
_geom_angle_atom_site_label_2
_geom_angle_atom_site_label_3
_geom_angle
_geom_angle_site_symmetry_1
_geom_angle_site_symmetry_3
C28 O6 Eu1 91.6(2) . .
C1 O2 Eu1 91.4(2) . .
C8 O3 Eu1 92.0(2) . .
C8 O4 Eu1 94.1(2) . .
C1 O1 Eu1 94.7(2) . .
C28 O5 Eu1 95.1(2) . .
C100 O7 Eu1 159.3(3) . .
C106 O8 Eu1 134.8(5) . .
C11 C12 C14 121.6(4) . .
C11 C12 H12 119.2 . .
C14 C12 H12 119.2 . .
C6 C3 C2 119.9(4) . .
C6 C3 H3 120.1 . .
C2 C3 H3 120.1 . .
C3 C6 C7 121.4(4) . .
C3 C6 H6 119.3 . .
C7 C6 H6 119.3 . .
C5 C4 C2 119.9(4) . .
C5 C4 H4 120.1 . .
C2 C4 H4 120.1 . .
C4 C2 C3 119.8(4) . .
C4 C2 C1 118.5(3) . .
C3 C2 C1 121.7(3) . .
O3 C8 O4 121.1(3) . .
O3 C8 C9 121.1(4) . .
O4 C8 C9 117.8(3) . .
O3 C8 Eu1 61.8(2) . .
O4 C8 Eu1 59.41(19) . .
C9 C8 Eu1 173.5(3) . .
C11 C9 C10 119.3(4) . .
C11 C9 C8 119.5(4) . .
C10 C9 C8 121.0(3) . .
C4 C5 C7 121.4(4) . .
C4 C5 H5 119.3 . .
C7 C5 H5 119.3 . .
O1 C1 O2 120.5(4) . .
O1 C1 C2 119.4(3) . .
O2 C1 C2 120.1(3) . .
O1 C1 Eu1 58.9(2) . .
O2 C1 Eu1 61.6(2) . .
C2 C1 Eu1 176.5(3) . .
C13 C10 C9 120.0(4) . .
C13 C10 H10 120.0 . .
C9 C10 H10 120.0 . .
C5 C7 C6 117.6(4) . .
C5 C7 Si1 119.7(3) . 1_565
C6 C7 Si1 122.5(3) . 1_565
C9 C11 C12 120.4(4) . .
C9 C11 H11 119.8 . .
C12 C11 H11 119.8 . .
C15 Si1 C14 113.10(17) . .
C15 Si1 C23 109.54(17) . .
C14 Si1 C23 109.17(17) . .
C15 Si1 C7 108.56(17) . 1_545
C14 Si1 C7 108.16(17) . 1_545
C23 Si1 C7 108.21(17) . 1_545
C12 C14 C13 117.2(3) . .
C12 C14 Si1 120.4(3) . .
C13 C14 Si1 122.3(3) . .
C10 C13 C14 121.5(4) . .
C10 C13 H13 119.3 . .
C14 C13 H13 119.3 . .
C22 C23 C24 117.4(3) 1_546 1_546
C22 C23 Si1 122.5(3) 1_546 .
C24 C23 Si1 119.9(3) 1_546 .
C23 C22 C26 121.6(4) 1_564 .
C23 C22 H22 119.2 1_564 .
C26 C22 H22 119.2 . .
C16 C15 C17 118.2(4) . .
C16 C15 Si1 118.6(3) . .
C17 C15 Si1 123.1(3) . .
C20 C19 C18 119.7(4) . .
C20 C19 C21 119.7(4) . .
C18 C19 C21 120.6(4) . .
C25 C24 C23 121.6(4) . 1_564
C25 C24 H24 119.2 . .
C23 C24 H24 119.2 1_564 .
C20 C17 C15 120.2(4) . .
C20 C17 H17 119.9 . .
C15 C17 H17 119.9 . .
C18 C16 C15 121.5(4) . .
C18 C16 H16 119.2 . .
C15 C16 H16 119.2 . .
C16 C18 C19 119.7(4) . .
C16 C18 H18 120.1 . .
C19 C18 H18 120.1 . .
C27 C25 C24 119.7(4) . .
C27 C25 H25 120.2 . .
C24 C25 H25 120.2 . .
C27 C26 C22 120.1(4) . .
C27 C26 H26 120.0 . .
C22 C26 H26 120.0 . .
C19 C20 C17 120.5(4) . .
C19 C20 H20 119.7 . .
C17 C20 H20 119.7 . .
O11 C21 O10 124.2(4) . .
O11 C21 C19 123.8(4) . .
O10 C21 C19 111.9(4) . .
C26 C27 C25 119.6(3) . .
C26 C27 C28 120.9(3) . .
C25 C27 C28 119.4(3) . .
O5 C28 O6 120.9(3) . .
O5 C28 C27 120.0(3) . .
O6 C28 C27 119.1(3) . .
O5 C28 Eu1 58.91(19) . .
O6 C28 Eu1 62.10(19) . .
C27 C28 Eu1 174.6(3) . .
C100 N1 C101 121.6(4) . .
C100 N1 C102 121.5(4) . .
C101 N1 C102 116.8(4) . .
O7 C100 N1 125.9(5) . .
O7 C100 H100 117.0 . .
N1 C100 H100 117.0 . .
N1 C101 H10A 109.5 . .
N1 C101 H10B 109.5 . .
H10A C101 H10B 109.5 . .
N1 C101 H10C 109.5 . .
H10A C101 H10C 109.5 . .
H10B C101 H10C 109.5 . .
N1 C102 H10D 109.5 . .
N1 C102 H10E 109.5 . .
H10D C102 H10E 109.5 . .
N1 C102 H10F 109.5 . .
H10D C102 H10F 109.5 . .
H10E C102 H10F 109.5 . .
C106 N3 C107 121.7(8) . .
C106 N3 C108 118.2(8) . .
C107 N3 C108 120.1(7) . .
N3 C107 H10M 109.5 . .
N3 C107 H10N 109.5 . .
H10M C107 H10N 109.5 . .
N3 C107 H10O 109.5 . .
H10M C107 H10O 109.5 . .
H10N C107 H10O 109.5 . .
O8 C106 N3 124.8(8) . .
O8 C106 H106 117.6 . .
N3 C106 H106 117.6 . .
N3 C108 H10P 109.5 . .
N3 C108 H10Q 109.5 . .
H10P C108 H10Q 109.5 . .
N3 C108 H10R 109.5 . .
H10P C108 H10R 109.5 . .
H10Q C108 H10R 109.5 . .
O50 C50 N2 123.2(11) . .
O50 C50 H50 118.4 . .
N2 C50 H50 118.4 . .
N2 C52 H52A 109.5 . .
N2 C52 H52B 109.5 . .
H52A C52 H52B 109.5 . .
N2 C52 H52C 109.5 . .
H52A C52 H52C 109.5 . .
H52B C52 H52C 109.5 . .
N2 C53 H53A 109.5 . .
N2 C53 H53B 109.5 . .
H53A C53 H53B 109.5 . .
N2 C53 H53C 109.5 . .
H53A C53 H53C 109.5 . .
H53B C53 H53C 109.5 . .
N2 C50' O50 128.7(17) . .
N2 C50' H50' 115.7 . .
O50 C50' H50' 115.7 . .
N2 C53' H53D 109.5 . .
N2 C53' H53E 109.5 . .
H53D C53' H53E 109.5 . .
N2 C53' H53F 109.5 . .
H53D C53' H53F 109.5 . .
H53E C53' H53F 109.5 . .
N2 C52' H52D 109.5 . .
N2 C52' H52E 109.5 . .
H52D C52' H52E 109.5 . .
N2 C52' H52F 109.5 . .
H52D C52' H52F 109.5 . .
H52E C52' H52F 109.5 . .
C50' N2 C53 69.9(10) . .
C50' N2 C52' 128.7(17) . .
C53 N2 C52' 161.2(16) . .
C50' N2 C52 169.2(13) . .
C53 N2 C52 120.4(10) . .
C52' N2 C52 40.8(14) . .
C50' N2 C50 49.7(10) . .
C53 N2 C50 119.6(8) . .
C52' N2 C50 79.1(15) . .
C52 N2 C50 119.9(10) . .
C50' N2 C53' 117.0(15) . .
C53 N2 C53' 47.1(11) . .
C52' N2 C53' 114.3(18) . .
C52 N2 C53' 73.5(13) . .
C50 N2 C53' 166.5(13) . .
C50 O50 C50' 58.3(11) . .
O7 Eu1 O8 76.05(13) . .
O7 Eu1 O9 78.93(11) . .
O8 Eu1 O9 80.36(12) . .
O7 Eu1 O1 93.37(12) . .
O8 Eu1 O1 146.32(11) . .
O9 Eu1 O1 129.59(10) . .
O7 Eu1 O4 140.95(11) . .
O8 Eu1 O4 73.80(11) . .
O9 Eu1 O4 72.07(10) . .
O1 Eu1 O4 125.26(10) . .
O7 Eu1 O5 129.83(10) . .
O8 Eu1 O5 86.22(11) . .
O9 Eu1 O5 143.97(10) . .
O1 Eu1 O5 76.19(9) . .
O4 Eu1 O5 72.10(9) . .
O7 Eu1 O2 75.03(11) . .
O8 Eu1 O2 145.96(11) . .
O9 Eu1 O2 76.84(10) . .
O1 Eu1 O2 53.30(9) . .
O4 Eu1 O2 121.26(9) . .
O5 Eu1 O2 126.48(9) . .
O7 Eu1 O3 148.35(11) . .
O8 Eu1 O3 126.49(10) . .
O9 Eu1 O3 83.35(10) . .
O1 Eu1 O3 78.04(10) . .
O4 Eu1 O3 52.68(9) . .
O5 Eu1 O3 78.11(9) . .
O2 Eu1 O3 75.51(9) . .
O7 Eu1 O6 77.64(10) . .
O8 Eu1 O6 74.28(11) . .
O9 Eu1 O6 148.85(10) . .
O1 Eu1 O6 72.22(9) . .
O4 Eu1 O6 116.43(9) . .
O5 Eu1 O6 52.31(8) . .
O2 Eu1 O6 115.98(9) . .
O3 Eu1 O6 126.46(9) . .
O7 Eu1 C1 84.24(12) . .
O8 Eu1 C1 158.86(11) . .
O9 Eu1 C1 103.50(11) . .
O1 Eu1 C1 26.31(10) . .
O4 Eu1 C1 127.29(10) . .
O5 Eu1 C1 100.98(10) . .
O2 Eu1 C1 26.99(10) . .
O3 Eu1 C1 74.63(10) . .
O6 Eu1 C1 94.29(10) . .
O7 Eu1 C8 154.36(11) . .
O8 Eu1 C8 100.28(12) . .
O9 Eu1 C8 75.44(10) . .
O1 Eu1 C8 102.20(11) . .
O4 Eu1 C8 26.49(10) . .
O5 Eu1 C8 74.31(9) . .
O2 Eu1 C8 98.05(10) . .
O3 Eu1 C8 26.23(10) . .
O6 Eu1 C8 126.40(9) . .
C1 Eu1 C8 100.80(11) . .
O7 Eu1 C28 103.84(11) . .
O8 Eu1 C28 78.26(12) . .
O9 Eu1 C28 156.99(11) . .
O1 Eu1 C28 73.37(10) . .
O4 Eu1 C28 93.74(10) . .
O5 Eu1 C28 26.01(9) . .
O2 Eu1 C28 126.12(10) . .
O3 Eu1 C28 102.70(10) . .
O6 Eu1 C28 26.34(9) . .
C1 Eu1 C28 99.50(11) . .
C8 Eu1 C28 100.11(10) . .

loop_
_geom_bond_atom_site_label_1
_geom_bond_atom_site_label_2
_geom_bond_distance
_geom_bond_site_symmetry_2
O6 C28 1.272(4) .
O6 Eu1 2.533(3) .
O2 C1 1.279(5) .
O2 Eu1 2.477(3) .
O3 C8 1.258(5) .
O3 Eu1 2.509(3) .
O4 C8 1.272(5) .
O4 Eu1 2.456(3) .
O1 C1 1.253(5) .
O1 Eu1 2.421(3) .
O5 C28 1.261(5) .
O5 Eu1 2.464(3) .
O7 C100 1.236(6) .
O7 Eu1 2.359(3) .
O8 C106 1.174(9) .
O8 Eu1 2.409(3) .
C12 C11 1.385(5) .
C12 C14 1.393(5) .
C12 H12 0.9300 .
C3 C6 1.385(6) .
C3 C2 1.389(5) .
C3 H3 0.9300 .
C6 C7 1.400(5) .
C6 H6 0.9300 .
C4 C5 1.387(6) .
C4 C2 1.387(5) .
C4 H4 0.9300 .
C2 C1 1.493(5) .
C8 C9 1.501(5) .
C8 Eu1 2.846(4) .
C9 C11 1.382(6) .
C9 C10 1.395(6) .
C5 C7 1.397(5) .
C5 H5 0.9300 .
C1 Eu1 2.816(4) .
C10 C13 1.381(5) .
C10 H10 0.9300 .
C7 Si1 1.877(4) 1_565
C11 H11 0.9300 .
Si1 C15 1.867(4) .
Si1 C14 1.869(4) .
Si1 C23 1.877(4) .
Si1 C7 1.877(4) 1_545
C14 C13 1.407(5) .
C13 H13 0.9300 .
C23 C22 1.391(5) 1_546
C23 C24 1.396(5) 1_546
C22 C23 1.391(5) 1_564
C22 C26 1.393(6) .
C22 H22 0.9300 .
C15 C16 1.394(5) .
C15 C17 1.403(6) .
C19 C20 1.384(6) .
C19 C18 1.391(6) .
C19 C21 1.495(6) .
C24 C25 1.393(6) .
C24 C23 1.396(5) 1_564
C24 H24 0.9300 .
C17 C20 1.389(6) .
C17 H17 0.9300 .
C16 C18 1.377(6) .
C16 H16 0.9300 .
C18 H18 0.9300 .
C25 C27 1.393(5) .
C25 H25 0.9300 .
C26 C27 1.381(5) .
C26 H26 0.9300 .
C20 H20 0.9300 .
C21 O11 1.204(6) .
C21 O10 1.331(5) .
O9 Eu1 2.420(3) .
C27 C28 1.492(5) .
C28 Eu1 2.866(4) .
N1 C100 1.315(6) .
N1 C101 1.445(7) .
N1 C102 1.453(6) .
C100 H100 0.9300 .
C101 H10A 0.9600 .
C101 H10B 0.9600 .
C101 H10C 0.9600 .
C102 H10D 0.9600 .
C102 H10E 0.9600 .
C102 H10F 0.9600 .
N3 C106 1.355(9) .
N3 C107 1.424(10) .
N3 C108 1.443(11) .
C107 H10M 0.9600 .
C107 H10N 0.9600 .
C107 H10O 0.9600 .
C106 H106 0.9300 .
C108 H10P 0.9600 .
C108 H10Q 0.9600 .
C108 H10R 0.9600 .
C50 O50 1.116(13) .
C50 N2 1.477(13) .
C50 H50 0.9300 .
C52 N2 1.427(17) .
C52 H52A 0.9600 .
C52 H52B 0.9600 .
C52 H52C 0.9600 .
C53 N2 1.372(12) .
C53 H53A 0.9600 .
C53 H53B 0.9600 .
C53 H53C 0.9600 .
C50' N2 1.269(19) .
C50' O50 1.269(19) .
C50' H50' 0.9300 .
C53' N2 1.54(3) .
C53' H53D 0.9600 .
C53' H53E 0.9600 .
C53' H53F 0.9600 .
C52' N2 1.41(3) .
C52' H52D 0.9600 .
C52' H52E 0.9600 .
C52' H52F 0.9600 .

loop_
_geom_torsion_atom_site_label_1
_geom_torsion_atom_site_label_2
_geom_torsion_atom_site_label_3
_geom_torsion_atom_site_label_4
_geom_torsion
_geom_torsion_site_symmetry_1
_geom_torsion_site_symmetry_4
C2 C3 C6 C7 1.2(6) . .
C5 C4 C2 C3 -0.2(6) . .
C5 C4 C2 C1 179.9(4) . .
C6 C3 C2 C4 -1.0(6) . .
C6 C3 C2 C1 178.9(4) . .
Eu1 O3 C8 O4 -3.8(4) . .
Eu1 O3 C8 C9 173.3(3) . .
Eu1 O4 C8 O3 3.9(4) . .
Eu1 O4 C8 C9 -173.3(3) . .
O3 C8 C9 C11 -178.3(4) . .
O4 C8 C9 C11 -1.0(5) . .
Eu1 C8 C9 C11 -64(3) . .
O3 C8 C9 C10 -2.2(6) . .
O4 C8 C9 C10 175.0(4) . .
Eu1 C8 C9 C10 112(2) . .
C2 C4 C5 C7 1.3(6) . .
Eu1 O1 C1 O2 2.3(4) . .
Eu1 O1 C1 C2 -176.5(3) . .
Eu1 O2 C1 O1 -2.2(4) . .
Eu1 O2 C1 C2 176.5(3) . .
C4 C2 C1 O1 8.9(5) . .
C3 C2 C1 O1 -171.0(4) . .
C4 C2 C1 O2 -169.9(4) . .
C3 C2 C1 O2 10.3(6) . .
C4 C2 C1 Eu1 -52(4) . .
C3 C2 C1 Eu1 128(4) . .
C11 C9 C10 C13 1.4(6) . .
C8 C9 C10 C13 -174.7(4) . .
C4 C5 C7 C6 -1.1(6) . .
C4 C5 C7 Si1 174.0(3) . 1_565
C3 C6 C7 C5 -0.2(6) . .
C3 C6 C7 Si1 -175.1(3) . 1_565
C10 C9 C11 C12 -1.5(6) . .
C8 C9 C11 C12 174.6(4) . .
C14 C12 C11 C9 -0.4(6) . .
C11 C12 C14 C13 2.4(6) . .
C11 C12 C14 Si1 -175.3(3) . .
C15 Si1 C14 C12 -120.1(3) . .
C23 Si1 C14 C12 117.7(3) . .
C7 Si1 C14 C12 0.1(4) 1_545 .
C15 Si1 C14 C13 62.3(4) . .
C23 Si1 C14 C13 -59.9(4) . .
C7 Si1 C14 C13 -177.4(3) 1_545 .
C9 C10 C13 C14 0.7(6) . .
C12 C14 C13 C10 -2.6(6) . .
Si1 C14 C13 C10 175.0(3) . .
C15 Si1 C23 C22 -127.8(3) . 1_546
C14 Si1 C23 C22 -3.5(4) . 1_546
C7 Si1 C23 C22 114.0(3) 1_545 1_546
C15 Si1 C23 C24 56.3(4) . 1_546
C14 Si1 C23 C24 -179.4(3) . 1_546
C7 Si1 C23 C24 -61.9(4) 1_545 1_546
C14 Si1 C15 C16 167.4(3) . .
C23 Si1 C15 C16 -70.6(4) . .
C7 Si1 C15 C16 47.4(4) 1_545 .
C14 Si1 C15 C17 -17.4(4) . .
C23 Si1 C15 C17 104.6(3) . .
C7 Si1 C15 C17 -137.5(3) 1_545 .
C16 C15 C17 C20 3.5(6) . .
Si1 C15 C17 C20 -171.7(3) . .
C17 C15 C16 C18 -4.3(6) . .
Si1 C15 C16 C18 171.2(4) . .
C15 C16 C18 C19 1.7(7) . .
C20 C19 C18 C16 1.6(7) . .
C21 C19 C18 C16 -176.0(4) . .
C23 C24 C25 C27 -1.6(7) 1_564 .
C23 C22 C26 C27 -1.0(6) 1_564 .
C18 C19 C20 C17 -2.2(7) . .
C21 C19 C20 C17 175.3(4) . .
C15 C17 C20 C19 -0.4(7) . .
C20 C19 C21 O11 17.2(7) . .
C18 C19 C21 O11 -165.2(5) . .
C20 C19 C21 O10 -162.1(4) . .
C18 C19 C21 O10 15.4(6) . .
C22 C26 C27 C25 -1.3(6) . .
C22 C26 C27 C28 175.3(4) . .
C24 C25 C27 C26 2.6(6) . .
C24 C25 C27 C28 -174.1(4) . .
Eu1 O5 C28 O6 -4.2(4) . .
Eu1 O5 C28 C27 173.8(3) . .
Eu1 O6 C28 O5 4.0(4) . .
Eu1 O6 C28 C27 -174.0(3) . .
C26 C27 C28 O5 166.2(4) . .
C25 C27 C28 O5 -17.2(6) . .
C26 C27 C28 O6 -15.8(6) . .
C25 C27 C28 O6 160.8(4) . .
C26 C27 C28 Eu1 -117(3) . .
C25 C27 C28 Eu1 60(3) . .
Eu1 O7 C100 N1 -146.1(8) . .
C101 N1 C100 O7 -0.6(8) . .
C102 N1 C100 O7 -177.3(5) . .
Eu1 O8 C106 N3 -155.5(5) . .
C107 N3 C106 O8 4.2(13) . .
C108 N3 C106 O8 -173.8(8) . .
O50 C50' N2 C53 178(2) . .
O50 C50' N2 C52' 1(3) . .
O50 C50' N2 C52 14(8) . .
O50 C50' N2 C50 -2.7(13) . .
O50 C50' N2 C53' 179.9(18) . .
O50 C50 N2 C50' 2.8(14) . .
O50 C50 N2 C53 3.7(16) . .
O50 C50 N2 C52' -174.0(18) . .
O50 C50 N2 C52 -173.7(12) . .
O50 C50 N2 C53' 13(6) . .
N2 C50 O50 C50' -2.5(12) . .
N2 C50' O50 C50 3.2(15) . .
C100 O7 Eu1 O8 85.8(10) . .
C100 O7 Eu1 O9 168.5(10) . .
C100 O7 Eu1 O1 -61.8(10) . .
C100 O7 Eu1 O4 126.1(10) . .
C100 O7 Eu1 O5 13.0(11) . .
C100 O7 Eu1 O2 -112.3(10) . .
C100 O7 Eu1 O3 -134.3(9) . .
C100 O7 Eu1 O6 9.2(10) . .
C100 O7 Eu1 C1 -86.5(10) . .
C100 O7 Eu1 C8 170.5(9) . .
C100 O7 Eu1 C28 11.9(10) . .
C106 O8 Eu1 O7 142.6(7) . .
C106 O8 Eu1 O9 61.7(7) . .
C106 O8 Eu1 O1 -142.7(6) . .
C106 O8 Eu1 O4 -12.3(7) . .
C106 O8 Eu1 O5 -84.7(7) . .
C106 O8 Eu1 O2 110.1(7) . .
C106 O8 Eu1 O3 -12.5(7) . .
C106 O8 Eu1 O6 -136.6(7) . .
C106 O8 Eu1 C1 164.3(6) . .
C106 O8 Eu1 C8 -11.4(7) . .
C106 O8 Eu1 C28 -109.7(7) . .
C1 O1 Eu1 O7 -69.8(2) . .
C1 O1 Eu1 O8 -139.4(3) . .
C1 O1 Eu1 O9 8.7(3) . .
C1 O1 Eu1 O4 104.1(2) . .
C1 O1 Eu1 O5 160.0(2) . .
C1 O1 Eu1 O2 -1.3(2) . .
C1 O1 Eu1 O3 79.5(2) . .
C1 O1 Eu1 O6 -145.6(2) . .
C1 O1 Eu1 C8 89.7(2) . .
C1 O1 Eu1 C28 -173.2(3) . .
C8 O4 Eu1 O7 137.3(2) . .
C8 O4 Eu1 O8 178.1(2) . .
C8 O4 Eu1 O9 93.2(2) . .
C8 O4 Eu1 O1 -33.0(3) . .
C8 O4 Eu1 O5 -90.6(2) . .
C8 O4 Eu1 O2 31.7(2) . .
C8 O4 Eu1 O3 -2.1(2) . .
C8 O4 Eu1 O6 -119.2(2) . .
C8 O4 Eu1 C1 -0.3(3) . .
C8 O4 Eu1 C28 -105.3(2) . .
C28 O5 Eu1 O7 -2.5(3) . .
C28 O5 Eu1 O8 -70.8(2) . .
C28 O5 Eu1 O9 -138.7(2) . .
C28 O5 Eu1 O1 80.3(2) . .
C28 O5 Eu1 O4 -144.9(2) . .
C28 O5 Eu1 O2 99.0(2) . .
C28 O5 Eu1 O3 160.7(2) . .
C28 O5 Eu1 O6 2.3(2) . .
C28 O5 Eu1 C1 89.2(2) . .
C28 O5 Eu1 C8 -172.5(2) . .
C1 O2 Eu1 O7 107.2(2) . .
C1 O2 Eu1 O8 139.9(2) . .
C1 O2 Eu1 O9 -170.9(2) . .
C1 O2 Eu1 O1 1.2(2) . .
C1 O2 Eu1 O4 -111.7(2) . .
C1 O2 Eu1 O5 -21.6(3) . .
C1 O2 Eu1 O3 -84.5(2) . .
C1 O2 Eu1 O6 39.3(2) . .
C1 O2 Eu1 C8 -98.0(2) . .
C1 O2 Eu1 C28 10.8(3) . .
C8 O3 Eu1 O7 -126.5(3) . .
C8 O3 Eu1 O8 2.4(3) . .
C8 O3 Eu1 O9 -70.3(2) . .
C8 O3 Eu1 O1 156.8(2) . .
C8 O3 Eu1 O4 2.1(2) . .
C8 O3 Eu1 O5 78.6(2) . .
C8 O3 Eu1 O2 -148.4(2) . .
C8 O3 Eu1 O6 99.8(2) . .
C8 O3 Eu1 C1 -176.4(2) . .
C8 O3 Eu1 C28 87.1(2) . .
C28 O6 Eu1 O7 174.0(2) . .
C28 O6 Eu1 O8 95.3(2) . .
C28 O6 Eu1 O9 132.0(2) . .
C28 O6 Eu1 O1 -88.3(2) . .
C28 O6 Eu1 O4 32.9(2) . .
C28 O6 Eu1 O5 -2.2(2) . .
C28 O6 Eu1 O2 -119.6(2) . .
C28 O6 Eu1 O3 -28.8(3) . .
C28 O6 Eu1 C1 -102.8(2) . .
C28 O6 Eu1 C8 4.0(3) . .
O1 C1 Eu1 O7 109.7(2) . .
O2 C1 Eu1 O7 -68.0(2) . .
C2 C1 Eu1 O7 172(4) . .
O1 C1 Eu1 O8 88.6(4) . .
O2 C1 Eu1 O8 -89.2(4) . .
C2 C1 Eu1 O8 151(4) . .
O1 C1 Eu1 O9 -173.2(2) . .
O2 C1 Eu1 O9 9.1(2) . .
C2 C1 Eu1 O9 -111(4) . .
O2 C1 Eu1 O1 -177.8(4) . .
C2 C1 Eu1 O1 63(4) . .
O1 C1 Eu1 O4 -95.6(2) . .
O2 C1 Eu1 O4 86.7(2) . .
C2 C1 Eu1 O4 -33(4) . .
O1 C1 Eu1 O5 -19.8(2) . .
O2 C1 Eu1 O5 162.4(2) . .
C2 C1 Eu1 O5 43(4) . .
O1 C1 Eu1 O2 177.8(4) . .
C2 C1 Eu1 O2 -120(4) . .
O1 C1 Eu1 O3 -94.1(2) . .
O2 C1 Eu1 O3 88.2(2) . .
C2 C1 Eu1 O3 -31(4) . .
O1 C1 Eu1 O6 32.6(2) . .
O2 C1 Eu1 O6 -145.1(2) . .
C2 C1 Eu1 O6 95(4) . .
O1 C1 Eu1 C8 -95.7(2) . .
O2 C1 Eu1 C8 86.5(2) . .
C2 C1 Eu1 C8 -33(4) . .
O1 C1 Eu1 C28 6.6(2) . .
O2 C1 Eu1 C28 -171.2(2) . .
C2 C1 Eu1 C28 69(4) . .
O3 C8 Eu1 O7 102.9(3) . .
O4 C8 Eu1 O7 -81.0(4) . .
C9 C8 Eu1 O7 -15(3) . .
O3 C8 Eu1 O8 -178.0(2) . .
O4 C8 Eu1 O8 -1.8(2) . .
C9 C8 Eu1 O8 64(2) . .
O3 C8 Eu1 O9 104.9(2) . .
O4 C8 Eu1 O9 -79.0(2) . .
C9 C8 Eu1 O9 -13(2) . .
O3 C8 Eu1 O1 -23.3(2) . .
O4 C8 Eu1 O1 152.9(2) . .
C9 C8 Eu1 O1 -141(2) . .
O3 C8 Eu1 O4 -176.2(4) . .
C9 C8 Eu1 O4 66(2) . .
O3 C8 Eu1 O5 -94.9(2) . .
O4 C8 Eu1 O5 81.2(2) . .
C9 C8 Eu1 O5 147(2) . .
O3 C8 Eu1 O2 30.8(2) . .
O4 C8 Eu1 O2 -153.0(2) . .
C9 C8 Eu1 O2 -87(2) . .
O4 C8 Eu1 O3 176.2(4) . .
C9 C8 Eu1 O3 -118(2) . .
O3 C8 Eu1 O6 -100.0(2) . .
O4 C8 Eu1 O6 76.1(2) . .
C9 C8 Eu1 O6 142(2) . .
O3 C8 Eu1 C1 3.6(2) . .
O4 C8 Eu1 C1 179.7(2) . .
C9 C8 Eu1 C1 -114(2) . .
O3 C8 Eu1 C28 -98.2(2) . .
O4 C8 Eu1 C28 77.9(2) . .
C9 C8 Eu1 C28 144(2) . .
O5 C28 Eu1 O7 178.1(2) . .
O6 C28 Eu1 O7 -6.0(2) . .
C27 C28 Eu1 O7 98(3) . .
O5 C28 Eu1 O8 105.8(2) . .
O6 C28 Eu1 O8 -78.2(2) . .
C27 C28 Eu1 O8 26(3) . .
O5 C28 Eu1 O9 83.8(3) . .
O6 C28 Eu1 O9 -100.3(3) . .
C27 C28 Eu1 O9 4(3) . .
O5 C28 Eu1 O1 -92.5(2) . .
O6 C28 Eu1 O1 83.4(2) . .
C27 C28 Eu1 O1 -172(3) . .
O5 C28 Eu1 O4 33.2(2) . .
O6 C28 Eu1 O4 -150.8(2) . .
C27 C28 Eu1 O4 -47(3) . .
O6 C28 Eu1 O5 175.9(4) . .
C27 C28 Eu1 O5 -80(3) . .
O5 C28 Eu1 O2 -100.5(2) . .
O6 C28 Eu1 O2 75.4(2) . .
C27 C28 Eu1 O2 180(100) . .
O5 C28 Eu1 O3 -19.3(2) . .
O6 C28 Eu1 O3 156.6(2) . .
C27 C28 Eu1 O3 -99(3) . .
O5 C28 Eu1 O6 -175.9(4) . .
C27 C28 Eu1 O6 104(3) . .
O5 C28 Eu1 C1 -95.6(2) . .
O6 C28 Eu1 C1 80.4(2) . .
C27 C28 Eu1 C1 -176(3) . .
O5 C28 Eu1 C8 7.3(2) . .
O6 C28 Eu1 C8 -176.8(2) . .
C27 C28 Eu1 C8 -73(3) . .
